data_4027142
loop_
_publ_author_name
'Eric A. Mercier'
'Chris D. Smith'
'Masood Parvez'
'Thomas G. Back'

_publ_contact_author
;
    Masood Parvez
    Department of Chemistry
    University of Calgary
    2500 University Drive N.W.
    Calgary, Alberta, Canada T2N 1N4  
;
_publ_contact_author_email ' parvez@ucalgary.ca '
_publ_contact_author_fax ' (403)289-9488 '
_publ_contact_author_phone ' (403)220-5348 '
_publ_section_title
;
 Cyclic Seleninate Esters as Catalysts for the Oxidation of Sulfides to
 Sulfoxides, Epoxidation of Alkenes, and Conversion of Enamines to
 \a-Hydroxyketones
;
_journal_name_full 'Journal of Organic Chemistry'
_journal_page_first 3508
_journal_page_last 3517
_journal_paper_doi 10.1021/jo300313v
_journal_volume 77
_journal_year 2012
_chemical_formula_moiety 'C20 H34 N2 O4'
_chemical_formula_sum 'C20 H34 N2 O4'
_chemical_formula_weight 366.49
_chemical_name_systematic
;
 ?
;
_space_group_IT_number 15
_symmetry_cell_setting monoclinic
_symmetry_space_group_name_Hall '-C 2yc'
_symmetry_space_group_name_H-M 'C 1 2/c 1'
_atom_sites_solution_hydrogens geom
_atom_sites_solution_primary direct
_atom_sites_solution_secondary difmap
_audit_creation_method SHELXL-97
_cell_angle_alpha 90.00
_cell_angle_beta 97.391(2)
_cell_angle_gamma 90.00
_cell_formula_units_Z 4
_cell_length_a 17.1101(5)
_cell_length_b 11.4517(4)
_cell_length_c 9.6085(3)
_cell_measurement_reflns_used 4379
_cell_measurement_temperature 173(2)
_cell_measurement_theta_max 68.0
_cell_measurement_theta_min 4.6
_cell_volume 1867.04(10)
_computing_cell_refinement 'APEX2 (Bruker, 2004)'
_computing_data_collection 'APEX2 (Bruker, 2004)'
_computing_data_reduction 'SAINT & XPREP (Bruker, 2004)'
_computing_molecular_graphics 'ORTEP-3 (Farrugia, 1997)'
_computing_publication_material 'SHELXL-97 (Sheldrick, 2008)'
_computing_structure_refinement 'SHELXL-97 (Sheldrick, 2008)'
_computing_structure_solution 'SHELXS (Sheldrick, 2008)'
_diffrn_ambient_temperature 173(2)
_diffrn_measured_fraction_theta_full 0.984
_diffrn_measured_fraction_theta_max 0.984
_diffrn_measurement_device_type 'Bruker APEX2 CCD'
_diffrn_measurement_method ' \w and \f scans '
_diffrn_radiation_monochromator graphite
_diffrn_radiation_source 'fine-focus sealed tube'
_diffrn_radiation_type CuK\a
_diffrn_radiation_wavelength 1.54178
_diffrn_reflns_av_R_equivalents 0.0166
_diffrn_reflns_av_sigmaI/netI 0.0108
_diffrn_reflns_limit_h_max 20
_diffrn_reflns_limit_h_min -20
_diffrn_reflns_limit_k_max 13
_diffrn_reflns_limit_k_min -13
_diffrn_reflns_limit_l_max 11
_diffrn_reflns_limit_l_min -11
_diffrn_reflns_number 8349
_diffrn_reflns_theta_full 68.0
_diffrn_reflns_theta_max 68.0
_diffrn_reflns_theta_min 4.6
_diffrn_standards_number 0
_exptl_absorpt_coefficient_mu 0.725
_exptl_absorpt_correction_T_max 0.8710
_exptl_absorpt_correction_T_min 0.6774
_exptl_absorpt_correction_type multi-scan
_exptl_absorpt_process_details 'SADABS: (Bruker, 2004)'
_exptl_crystal_colour Colorless
_exptl_crystal_density_diffrn 1.304
_exptl_crystal_description Prism
_exptl_crystal_F_000 800
_exptl_crystal_size_max 0.58
_exptl_crystal_size_mid 0.25
_exptl_crystal_size_min 0.20
_refine_diff_density_max 0.233
_refine_diff_density_min -0.189
_refine_diff_density_rms 0.034
_refine_ls_extinction_method none
_refine_ls_goodness_of_fit_ref 1.094
_refine_ls_hydrogen_treatment constr
_refine_ls_matrix_type full
_refine_ls_number_parameters 118
_refine_ls_number_reflns 1671
_refine_ls_number_restraints 0
_refine_ls_restrained_S_all 1.094
_refine_ls_R_factor_all 0.0363
_refine_ls_R_factor_gt 0.0351
_refine_ls_shift/su_max 0.000
_refine_ls_shift/su_mean 0.000
_refine_ls_structure_factor_coef Fsqd
_refine_ls_weighting_details 'calc w=1/[\s^2^(Fo^2^)+(0.0365P)^2^+1.3500P] where P=(Fo^2^+2Fc^2^)/3'
_refine_ls_weighting_scheme calc
_refine_ls_wR_factor_gt 0.0863
_refine_ls_wR_factor_ref 0.0871
_reflns_number_gt 1601
_reflns_number_total 1671
_reflns_threshold_expression >2sigma(I)
_cod_data_source_file jo300313v_si_001.cif
_cod_data_source_block Compound_I
_cod_original_sg_symbol_H-M 'C 2/c'
_cod_database_code 4027142

loop_
_symmetry_equiv_pos_as_xyz
'x, y, z'
'-x, y, -z+1/2'
'x+1/2, y+1/2, z'
'-x+1/2, y+1/2, -z+1/2'
'-x, -y, -z'
'x, -y, z-1/2'
'-x+1/2, -y+1/2, -z'
'x+1/2, -y+1/2, z-1/2'

loop_
_atom_site_label
_atom_site_type_symbol
_atom_site_fract_x
_atom_site_fract_y
_atom_site_fract_z
_atom_site_U_iso_or_equiv
_atom_site_adp_type
_atom_site_occupancy
_atom_site_symmetry_multiplicity
_atom_site_calc_flag
_atom_site_refinement_flags
O1 O 0.47125(4) 0.17565(7) 0.11058(8) 0.0217(2) Uani 1 1 d .
O2 O 0.61622(6) 0.39285(9) -0.19177(10) 0.0431(3) Uani 1 1 d .
C1 C 0.55644(6) 0.18354(10) 0.14913(11) 0.0199(3) Uani 1 1 d .
N1 N 0.59361(6) 0.25308(8) 0.04864(10) 0.0214(2) Uani 1 1 d .
C2 C 0.57410(6) 0.23659(10) 0.29768(11) 0.0213(3) Uani 1 1 d .
H2 H 0.5583 0.3207 0.2940 0.026 Uiso 1 1 calc R
C3 C 0.66103(7) 0.22747(11) 0.35487(12) 0.0261(3) Uani 1 1 d .
H3A H 0.6682 0.2534 0.4540 0.031 Uiso 1 1 calc R
H3B H 0.6913 0.2814 0.3015 0.031 Uiso 1 1 calc R
C4 C 0.69496(7) 0.10480(12) 0.34722(13) 0.0290(3) Uani 1 1 d .
H4A H 0.7529 0.1080 0.3722 0.035 Uiso 1 1 calc R
H4B H 0.6733 0.0541 0.4165 0.035 Uiso 1 1 calc R
C5 C 0.67564(7) 0.05183(11) 0.20127(13) 0.0267(3) Uani 1 1 d .
H5A H 0.7040 0.0950 0.1339 0.032 Uiso 1 1 calc R
H5B H 0.6933 -0.0305 0.2028 0.032 Uiso 1 1 calc R
C6 C 0.58715(7) 0.05778(10) 0.15444(12) 0.0225(3) Uani 1 1 d .
H6A H 0.5593 0.0119 0.2203 0.027 Uiso 1 1 calc R
H6B H 0.5754 0.0221 0.0602 0.027 Uiso 1 1 calc R
C7 C 0.58444(8) 0.20450(12) -0.09361(12) 0.0329(3) Uani 1 1 d .
H7A H 0.5284 0.2087 -0.1347 0.039 Uiso 1 1 calc R
H7B H 0.6005 0.1214 -0.0899 0.039 Uiso 1 1 calc R
C8 C 0.63455(9) 0.27173(13) -0.18503(14) 0.0383(3) Uani 1 1 d .
H8A H 0.6908 0.2618 -0.1475 0.046 Uiso 1 1 calc R
H8B H 0.6266 0.2388 -0.2811 0.046 Uiso 1 1 calc R
C9 C 0.62366(9) 0.43885(12) -0.05339(16) 0.0394(3) Uani 1 1 d .
H9A H 0.6100 0.5229 -0.0577 0.047 Uiso 1 1 calc R
H9B H 0.6791 0.4315 -0.0099 0.047 Uiso 1 1 calc R
C10 C 0.57071(8) 0.37625(11) 0.03720(14) 0.0331(3) Uani 1 1 d .
H10A H 0.5759 0.4122 0.1316 0.040 Uiso 1 1 calc R
H10B H 0.5150 0.3830 -0.0054 0.040 Uiso 1 1 calc R

loop_
_atom_site_aniso_label
_atom_site_aniso_U_11
_atom_site_aniso_U_22
_atom_site_aniso_U_33
_atom_site_aniso_U_23
_atom_site_aniso_U_13
_atom_site_aniso_U_12
O1 0.0190(4) 0.0277(4) 0.0188(4) -0.0022(3) 0.0042(3) -0.0006(3)
O2 0.0488(6) 0.0467(6) 0.0368(5) 0.0172(4) 0.0172(4) 0.0023(5)
C1 0.0185(5) 0.0220(6) 0.0196(6) 0.0001(4) 0.0042(4) -0.0016(4)
N1 0.0241(5) 0.0210(5) 0.0202(5) 0.0007(4) 0.0069(4) -0.0010(4)
C2 0.0225(6) 0.0218(6) 0.0203(6) -0.0008(4) 0.0058(4) -0.0015(4)
C3 0.0228(6) 0.0332(7) 0.0223(6) -0.0028(5) 0.0029(4) -0.0041(5)
C4 0.0213(6) 0.0367(7) 0.0288(6) 0.0046(5) 0.0022(5) 0.0010(5)
C5 0.0248(6) 0.0251(6) 0.0312(6) 0.0019(5) 0.0077(5) 0.0032(5)
C6 0.0243(6) 0.0210(6) 0.0233(6) -0.0006(4) 0.0070(4) -0.0010(4)
C7 0.0408(7) 0.0381(7) 0.0210(6) -0.0019(5) 0.0087(5) -0.0096(6)
C8 0.0472(8) 0.0420(8) 0.0287(7) 0.0023(6) 0.0158(6) -0.0049(6)
C9 0.0479(8) 0.0268(7) 0.0476(8) 0.0092(6) 0.0219(7) 0.0020(6)
C10 0.0384(7) 0.0262(7) 0.0379(7) 0.0079(5) 0.0170(6) 0.0061(5)

loop_
_atom_type_symbol
_atom_type_description
_atom_type_scat_dispersion_real
_atom_type_scat_dispersion_imag
_atom_type_scat_source
C C 0.0181 0.0091 'International Tables Vol C Tables 4.2.6.8 and 6.1.1.4'
H H 0.0000 0.0000 'International Tables Vol C Tables 4.2.6.8 and 6.1.1.4'
N N 0.0311 0.0180 'International Tables Vol C Tables 4.2.6.8 and 6.1.1.4'
O O 0.0492 0.0322 'International Tables Vol C Tables 4.2.6.8 and 6.1.1.4'

loop_
_geom_angle_atom_site_label_1
_geom_angle_atom_site_label_2
_geom_angle_atom_site_label_3
_geom_angle
_geom_angle_site_symmetry_1
C2 O1 C1 114.64(8) 2_655
C9 O2 C8 109.05(10) .
N1 C1 O1 111.83(9) .
N1 C1 C6 111.00(9) .
O1 C1 C6 106.10(8) .
N1 C1 C2 110.29(9) .
O1 C1 C2 109.21(8) .
C6 C1 C2 108.27(9) .
C1 N1 C10 116.12(9) .
C1 N1 C7 113.99(9) .
C10 N1 C7 107.47(10) .
O1 C2 C3 109.08(9) 2_655
O1 C2 C1 108.70(9) 2_655
C3 C2 C1 111.88(9) .
O1 C2 H2 109.0 2_655
C3 C2 H2 109.0 .
C1 C2 H2 109.0 .
C2 C3 C4 113.97(10) .
C2 C3 H3A 108.8 .
C4 C3 H3A 108.8 .
C2 C3 H3B 108.8 .
C4 C3 H3B 108.8 .
H3A C3 H3B 107.7 .
C5 C4 C3 111.83(10) .
C5 C4 H4A 109.2 .
C3 C4 H4A 109.2 .
C5 C4 H4B 109.2 .
C3 C4 H4B 109.2 .
H4A C4 H4B 107.9 .
C6 C5 C4 110.08(9) .
C6 C5 H5A 109.6 .
C4 C5 H5A 109.6 .
C6 C5 H5B 109.6 .
C4 C5 H5B 109.6 .
H5A C5 H5B 108.2 .
C5 C6 C1 112.04(9) .
C5 C6 H6A 109.2 .
C1 C6 H6A 109.2 .
C5 C6 H6B 109.2 .
C1 C6 H6B 109.2 .
H6A C6 H6B 107.9 .
N1 C7 C8 110.33(10) .
N1 C7 H7A 109.6 .
C8 C7 H7A 109.6 .
N1 C7 H7B 109.6 .
C8 C7 H7B 109.6 .
H7A C7 H7B 108.1 .
O2 C8 C7 112.61(11) .
O2 C8 H8A 109.1 .
C7 C8 H8A 109.1 .
O2 C8 H8B 109.1 .
C7 C8 H8B 109.1 .
H8A C8 H8B 107.8 .
O2 C9 C10 111.96(12) .
O2 C9 H9A 109.2 .
C10 C9 H9A 109.2 .
O2 C9 H9B 109.2 .
C10 C9 H9B 109.2 .
H9A C9 H9B 107.9 .
N1 C10 C9 108.96(10) .
N1 C10 H10A 109.9 .
C9 C10 H10A 109.9 .
N1 C10 H10B 109.9 .
C9 C10 H10B 109.9 .
H10A C10 H10B 108.3 .

loop_
_geom_bond_atom_site_label_1
_geom_bond_atom_site_label_2
_geom_bond_distance
_geom_bond_site_symmetry_2
O1 C2 1.4290(13) 2_655
O1 C1 1.4598(13) .
O2 C9 1.4206(18) .
O2 C8 1.4216(18) .
C1 N1 1.4590(14) .
C1 C6 1.5317(15) .
C1 C2 1.5449(15) .
N1 C10 1.4643(16) .
N1 C7 1.4653(15) .
C2 O1 1.4290(13) 2_655
C2 C3 1.5216(15) .
C2 H2 1.0000 .
C3 C4 1.5253(18) .
C3 H3A 0.9900 .
C3 H3B 0.9900 .
C4 C5 1.5246(17) .
C4 H4A 0.9900 .
C4 H4B 0.9900 .
C5 C6 1.5245(16) .
C5 H5A 0.9900 .
C5 H5B 0.9900 .
C6 H6A 0.9900 .
C6 H6B 0.9900 .
C7 C8 1.5143(17) .
C7 H7A 0.9900 .
C7 H7B 0.9900 .
C8 H8A 0.9900 .
C8 H8B 0.9900 .
C9 C10 1.5151(17) .
C9 H9A 0.9900 .
C9 H9B 0.9900 .
C10 H10A 0.9900 .
C10 H10B 0.9900 .

loop_
_geom_torsion_atom_site_label_1
_geom_torsion_atom_site_label_2
_geom_torsion_atom_site_label_3
_geom_torsion_atom_site_label_4
_geom_torsion
_geom_torsion_site_symmetry_1
_geom_torsion_site_symmetry_4
C2 O1 C1 N1 -111.12(10) 2_655 .
C2 O1 C1 C6 127.71(9) 2_655 .
C2 O1 C1 C2 11.22(11) 2_655 .
O1 C1 N1 C10 63.50(12) . .
C6 C1 N1 C10 -178.22(10) . .
C2 C1 N1 C10 -58.23(13) . .
O1 C1 N1 C7 -62.25(12) . .
C6 C1 N1 C7 56.03(13) . .
C2 C1 N1 C7 176.02(10) . .
N1 C1 C2 O1 172.60(8) . 2_655
O1 C1 C2 O1 49.33(11) . 2_655
C6 C1 C2 O1 -65.77(11) . 2_655
N1 C1 C2 C3 -66.88(12) . .
O1 C1 C2 C3 169.85(9) . .
C6 C1 C2 C3 54.75(12) . .
O1 C2 C3 C4 68.78(12) 2_655 .
C1 C2 C3 C4 -51.52(13) . .
C2 C3 C4 C5 50.26(13) . .
C3 C4 C5 C6 -53.04(13) . .
C4 C5 C6 C1 59.69(12) . .
N1 C1 C6 C5 61.30(12) . .
O1 C1 C6 C5 -177.01(8) . .
C2 C1 C6 C5 -59.89(12) . .
C1 N1 C7 C8 -171.64(10) . .
C10 N1 C7 C8 58.18(14) . .
C9 O2 C8 C7 55.79(15) . .
N1 C7 C8 O2 -57.51(16) . .
C8 O2 C9 C10 -57.95(15) . .
C1 N1 C10 C9 171.21(11) . .
C7 N1 C10 C9 -59.81(14) . .
O2 C9 C10 N1 61.57(15) . .
